data_7214864
loop_
_publ_author_name
'Wales, Craig'
'Thomas, Lynne H.'
'Wilson, Chick C.'

_publ_section_title
;
 Tautomerisation and polymorphism in molecular complexes of piroxicam with
 mono-substituted benzoic acids
;
_journal_issue 21
_journal_name_full CrystEngComm
_journal_page_first 7264
_journal_paper_doi 10.1039/c2ce26069g
_journal_volume 14
_journal_year 2012
_chemical_formula_moiety 'C15 H13 N3 O4 S, C7 H6 O3, H2 O'
_chemical_formula_sum 'C22 H21 N3 O8 S'
_chemical_formula_weight 487.48
_chemical_name_systematic
;
?
;
_space_group_IT_number 2
_symmetry_cell_setting triclinic
_symmetry_space_group_name_Hall '-P 1'
_symmetry_space_group_name_H-M 'P -1'
_atom_sites_solution_hydrogens mixed
_atom_sites_solution_primary direct
_atom_sites_solution_secondary difmap
_audit_creation_method SHELXL-97
_cell_angle_alpha 78.5115(45)
_cell_angle_beta 86.2011(44)
_cell_angle_gamma 88.3753(45)
_cell_formula_units_Z 2
_cell_length_a 9.1121(11)
_cell_length_b 9.9763(13)
_cell_length_c 11.9501(16)
_cell_measurement_reflns_used 19534
_cell_measurement_temperature 100(2)
_cell_measurement_theta_max 49.07
_cell_measurement_theta_min 1
_cell_volume 1062.1(2)
_computing_cell_refinement 'Bruker APEX2 (2009)'
_computing_data_collection 'Bruker APEX2 (2009)'
_computing_data_reduction 'Bruker APEX2 (2009)'
_computing_structure_refinement 'SHELXL-97 (Sheldrick, 2008)'
_computing_structure_solution 'SHELXS-97 (Sheldrick, 2008)'
_diffrn_ambient_temperature 100(2)
_diffrn_measured_fraction_theta_full 0.979
_diffrn_measured_fraction_theta_max 0.979
_diffrn_measurement_device_type 'Bruker Apex II CCD'
_diffrn_measurement_method 'CCD; rotation images'
_diffrn_radiation_monochromator graphite
_diffrn_radiation_source 'fine-focus sealed tube'
_diffrn_radiation_type MoK\a
_diffrn_radiation_wavelength 0.71073
_diffrn_reflns_av_R_equivalents 0.1149
_diffrn_reflns_av_sigmaI/netI 0.1126
_diffrn_reflns_limit_h_max 10
_diffrn_reflns_limit_h_min -9
_diffrn_reflns_limit_k_max 11
_diffrn_reflns_limit_k_min -11
_diffrn_reflns_limit_l_max 13
_diffrn_reflns_limit_l_min -13
_diffrn_reflns_number 19534
_diffrn_reflns_theta_full 24.54
_diffrn_reflns_theta_max 24.54
_diffrn_reflns_theta_min 1.74
_exptl_absorpt_coefficient_mu 0.210
_exptl_absorpt_correction_T_max 1.0
_exptl_absorpt_correction_T_min 0.7269
_exptl_absorpt_correction_type multi-scan
_exptl_absorpt_process_details 'SADABS(Blessing, 1997)'
_exptl_crystal_colour yellow
_exptl_crystal_density_diffrn 1.524
_exptl_crystal_density_method 'not measured'
_exptl_crystal_description needle
_exptl_crystal_F_000 508
_refine_diff_density_max 0.351
_refine_diff_density_min -0.456
_refine_diff_density_rms 0.068
_refine_ls_extinction_method none
_refine_ls_goodness_of_fit_ref 0.908
_refine_ls_hydrogen_treatment mixed
_refine_ls_matrix_type full
_refine_ls_number_parameters 337
_refine_ls_number_reflns 3477
_refine_ls_number_restraints 0
_refine_ls_restrained_S_all 0.908
_refine_ls_R_factor_all 0.1032
_refine_ls_R_factor_gt 0.0471
_refine_ls_shift/su_max 0.000
_refine_ls_shift/su_mean 0.000
_refine_ls_structure_factor_coef Fsqd
_refine_ls_weighting_details 'calc w=1/[\s^2^(Fo^2^)+(0.0457P)^2^+0.0000P] where P=(Fo^2^+2Fc^2^)/3'
_refine_ls_weighting_scheme calc
_refine_ls_wR_factor_gt 0.0923
_refine_ls_wR_factor_ref 0.1070
_reflns_number_gt 2050
_reflns_number_total 3477
_reflns_threshold_expression >2sigma(I)
_cod_data_source_file c2ce26069g.txt
_cod_data_source_block shelxl_PXZ_3HBA_H2O
_cod_original_sg_symbol_H-M P-1
_cod_database_code 7214864

loop_
_symmetry_equiv_pos_as_xyz
'x, y, z'
'-x, -y, -z'

loop_
_atom_site_label
_atom_site_type_symbol
_atom_site_fract_x
_atom_site_fract_y
_atom_site_fract_z
_atom_site_U_iso_or_equiv
_atom_site_adp_type
_atom_site_occupancy
_atom_site_symmetry_multiplicity
_atom_site_calc_flag
_atom_site_refinement_flags
O8 O 1.5071(3) 0.4570(3) 0.6618(2) 0.0302(7) Uani 1 1 d .
H22 H 1.545(4) 0.532(4) 0.633(3) 0.045 Uiso 1 1 d .
H21 H 1.556(4) 0.397(4) 0.651(3) 0.045 Uiso 1 1 d .
H13 H 0.161(3) 0.410(3) 0.203(2) 0.021(9) Uiso 1 1 d .
H14 H 0.049(3) 0.297(3) 0.273(3) 0.019(9) Uiso 1 1 d .
H12 H 0.047(3) 0.323(3) 0.143(3) 0.028(9) Uiso 1 1 d .
H5 H 1.351(4) 0.443(4) 0.580(3) 0.041(11) Uiso 1 1 d .
H16 H 0.081(4) 0.015(3) 0.582(3) 0.040(10) Uiso 1 1 d .
H7 H 0.715(4) 0.248(4) 0.401(3) 0.058(13) Uiso 1 1 d .
S1 S 0.29030(9) 0.16350(10) 0.09503(7) 0.0218(3) Uani 1 1 d .
O4 O 0.1237(2) 0.0652(2) 0.42672(17) 0.0212(6) Uani 1 1 d .
O3 O 1.2800(2) 0.4248(2) 0.5359(2) 0.0255(6) Uani 1 1 d .
N3 N 0.1496(3) 0.0175(3) 0.6487(2) 0.0180(7) Uani 1 1 d .
N2 N 0.3330(3) 0.1067(3) 0.5093(2) 0.0193(7) Uani 1 1 d .
H15 H 0.4228 0.1323 0.4951 0.023 Uiso 1 1 calc R
O7 O 0.5458(2) 0.2240(2) 0.36854(18) 0.0229(6) Uani 1 1 d .
O1 O 0.6583(2) 0.2381(2) 0.59095(18) 0.0259(6) Uani 1 1 d .
O5 O 0.3301(2) 0.0213(2) 0.11604(18) 0.0231(6) Uani 1 1 d .
O6 O 0.1932(2) 0.2142(2) 0.00625(18) 0.0264(6) Uani 1 1 d .
O2 O 0.8045(2) 0.2649(2) 0.43017(19) 0.0223(6) Uani 1 1 d .
C1 C 0.9089(3) 0.2941(3) 0.6006(3) 0.0182(8) Uani 1 1 d .
C2 C 0.8960(3) 0.2744(3) 0.7198(3) 0.0216(8) Uani 1 1 d .
H2 H 0.8097 0.2404 0.7601 0.026 Uiso 1 1 calc R
C19 C 0.3803(3) 0.0666(3) 0.7100(3) 0.0189(8) Uani 1 1 d .
H20 H 0.4762 0.0974 0.6936 0.023 Uiso 1 1 calc R
C21 C 0.1824(3) -0.0217(3) 0.8462(3) 0.0211(8) Uani 1 1 d .
H18 H 0.1461 -0.0498 0.9216 0.025 Uiso 1 1 calc R
C8 C 0.6504(3) 0.3573(3) 0.1491(3) 0.0212(8) Uani 1 1 d .
H8 H 0.6980 0.3743 0.2112 0.025 Uiso 1 1 calc R
C11 C 0.5108(3) 0.3082(4) -0.0390(3) 0.0252(9) Uani 1 1 d .
H11 H 0.4638 0.2917 -0.1015 0.030 Uiso 1 1 calc R
C13 C 0.5201(3) 0.2842(3) 0.1674(3) 0.0187(8) Uani 1 1 d .
C20 C 0.3270(3) 0.0233(3) 0.8216(3) 0.0196(8) Uani 1 1 d .
H19 H 0.3877 0.0241 0.8811 0.024 Uiso 1 1 calc R
C5 C 1.1547(3) 0.3755(3) 0.5996(3) 0.0206(8) Uani 1 1 d .
N1 N 0.2174(3) 0.1998(3) 0.2139(2) 0.0184(7) Uani 1 1 d .
C17 C 0.2485(3) 0.1135(3) 0.4155(3) 0.0174(8) Uani 1 1 d .
C15 C 0.3157(3) 0.1815(3) 0.3059(3) 0.0178(8) Uani 1 1 d .
C3 C 1.0130(3) 0.3061(3) 0.7774(3) 0.0245(9) Uani 1 1 d .
H3 H 1.0050 0.2933 0.8568 0.029 Uiso 1 1 calc R
C14 C 0.4589(3) 0.2296(3) 0.2868(3) 0.0179(8) Uani 1 1 d .
C10 C 0.6401(3) 0.3805(3) -0.0549(3) 0.0254(9) Uani 1 1 d .
H10 H 0.6804 0.4130 -0.1285 0.030 Uiso 1 1 calc R
C18 C 0.2879(3) 0.0636(3) 0.6215(3) 0.0164(8) Uani 1 1 d .
C6 C 1.0384(3) 0.3443(3) 0.5410(3) 0.0189(8) Uani 1 1 d .
H6 H 1.0470 0.3570 0.4616 0.023 Uiso 1 1 calc R
C22 C 0.0955(3) -0.0238(3) 0.7587(3) 0.0205(8) Uani 1 1 d .
H17 H -0.0009 -0.0534 0.7739 0.025 Uiso 1 1 calc R
C7 C 0.7803(4) 0.2638(3) 0.5411(3) 0.0200(8) Uani 1 1 d .
C4 C 1.1425(3) 0.3568(3) 0.7179(3) 0.0222(9) Uani 1 1 d .
H4 H 1.2205 0.3781 0.7572 0.027 Uiso 1 1 calc R
C9 C 0.7099(3) 0.4049(3) 0.0387(3) 0.0247(9) Uani 1 1 d .
H9 H 0.7971 0.4535 0.0274 0.030 Uiso 1 1 calc R
C16 C 0.1119(4) 0.3167(4) 0.2079(3) 0.0234(9) Uani 1 1 d .
C12 C 0.4519(3) 0.2605(3) 0.0712(3) 0.0183(8) Uani 1 1 d .

loop_
_atom_site_aniso_label
_atom_site_aniso_U_11
_atom_site_aniso_U_22
_atom_site_aniso_U_33
_atom_site_aniso_U_23
_atom_site_aniso_U_13
_atom_site_aniso_U_12
O8 0.0262(16) 0.0373(19) 0.0285(16) -0.0125(15) 0.0067(13) -0.0029(13)
S1 0.0166(5) 0.0360(6) 0.0137(5) -0.0083(4) 0.0037(4) -0.0029(4)
O4 0.0155(12) 0.0334(15) 0.0153(13) -0.0061(11) 0.0011(10) -0.0048(11)
O3 0.0155(13) 0.0373(16) 0.0254(15) -0.0110(13) 0.0037(12) -0.0069(12)
N3 0.0126(15) 0.0280(18) 0.0140(17) -0.0059(14) 0.0016(13) -0.0027(13)
N2 0.0094(14) 0.0320(19) 0.0156(17) -0.0041(14) 0.0058(13) -0.0040(13)
O7 0.0159(12) 0.0386(16) 0.0150(13) -0.0069(12) 0.0000(11) -0.0033(11)
O1 0.0147(12) 0.0425(17) 0.0211(14) -0.0091(12) 0.0048(11) -0.0028(11)
O5 0.0247(13) 0.0250(16) 0.0199(14) -0.0075(12) 0.0061(11) -0.0028(11)
O6 0.0172(12) 0.0505(17) 0.0122(13) -0.0084(12) -0.0009(10) 0.0034(11)
O2 0.0154(13) 0.0364(16) 0.0167(14) -0.0102(12) 0.0013(11) 0.0006(11)
C1 0.0171(18) 0.023(2) 0.0155(19) -0.0063(16) 0.0013(15) 0.0020(15)
C2 0.0149(18) 0.028(2) 0.022(2) -0.0075(18) 0.0040(16) 0.0005(16)
C19 0.0142(17) 0.024(2) 0.018(2) -0.0060(17) 0.0015(16) 0.0018(15)
C21 0.0224(19) 0.029(2) 0.0119(19) -0.0054(17) 0.0049(16) 0.0007(17)
C8 0.0183(18) 0.026(2) 0.019(2) -0.0048(18) 0.0023(16) -0.0015(16)
C11 0.0225(19) 0.037(2) 0.016(2) -0.0089(19) 0.0030(17) 0.0016(18)
C13 0.0154(17) 0.024(2) 0.016(2) -0.0056(17) 0.0045(15) 0.0008(16)
C20 0.0171(18) 0.029(2) 0.014(2) -0.0094(17) -0.0024(16) 0.0026(16)
C5 0.0181(18) 0.024(2) 0.019(2) -0.0044(17) 0.0038(16) -0.0004(16)
N1 0.0133(14) 0.0322(19) 0.0093(16) -0.0053(14) 0.0041(12) 0.0014(13)
C17 0.0136(18) 0.025(2) 0.015(2) -0.0082(17) -0.0017(16) 0.0016(16)
C15 0.0160(18) 0.026(2) 0.012(2) -0.0046(17) 0.0012(15) -0.0004(16)
C3 0.0244(19) 0.033(2) 0.017(2) -0.0077(18) 0.0008(17) 0.0006(17)
C14 0.0145(17) 0.024(2) 0.015(2) -0.0074(17) 0.0048(16) -0.0005(16)
C10 0.024(2) 0.032(2) 0.018(2) -0.0041(18) 0.0095(17) -0.0007(17)
C18 0.0140(17) 0.023(2) 0.012(2) -0.0058(17) 0.0046(15) 0.0026(15)
C6 0.0196(18) 0.025(2) 0.0122(19) -0.0065(17) 0.0028(15) 0.0035(16)
C22 0.0159(17) 0.029(2) 0.016(2) -0.0045(18) 0.0073(16) -0.0020(16)
C7 0.0198(19) 0.023(2) 0.016(2) -0.0042(17) 0.0064(17) 0.0017(16)
C4 0.0184(18) 0.030(2) 0.020(2) -0.0090(18) -0.0026(16) 0.0024(16)
C9 0.0177(18) 0.031(2) 0.025(2) -0.0070(19) 0.0098(17) -0.0035(17)
C16 0.019(2) 0.034(3) 0.016(2) -0.004(2) 0.0024(19) 0.0056(19)
C12 0.0166(17) 0.023(2) 0.015(2) -0.0055(17) 0.0042(16) 0.0009(15)

loop_
_atom_type_symbol
_atom_type_description
_atom_type_scat_dispersion_real
_atom_type_scat_dispersion_imag
_atom_type_scat_source
C C 0.0033 0.0016 'International Tables Vol C Tables 4.2.6.8 and 6.1.1.4'
H H 0.0000 0.0000 'International Tables Vol C Tables 4.2.6.8 and 6.1.1.4'
N N 0.0061 0.0033 'International Tables Vol C Tables 4.2.6.8 and 6.1.1.4'
O O 0.0106 0.0060 'International Tables Vol C Tables 4.2.6.8 and 6.1.1.4'
S S 0.1246 0.1234 'International Tables Vol C Tables 4.2.6.8 and 6.1.1.4'

loop_
_geom_angle_atom_site_label_1
_geom_angle_atom_site_label_2
_geom_angle_atom_site_label_3
_geom_angle
H22 O8 H21 112(4)
O5 S1 O6 118.54(13)
O5 S1 N1 108.17(14)
O6 S1 N1 108.11(13)
O5 S1 C12 108.81(14)
O6 S1 C12 109.35(15)
N1 S1 C12 102.70(14)
C5 O3 H5 113(2)
C18 N3 C22 122.6(3)
C18 N3 H16 118.7(18)
C22 N3 H16 118.7(18)
C18 N2 C17 126.6(3)
C18 N2 H15 116.7
C17 N2 H15 116.7
C7 O2 H7 108(2)
C6 C1 C2 120.1(3)
C6 C1 C7 121.8(3)
C2 C1 C7 118.1(3)
C3 C2 C1 119.3(3)
C3 C2 H2 120.4
C1 C2 H2 120.4
C20 C19 C18 119.0(3)
C20 C19 H20 120.5
C18 C19 H20 120.5
C22 C21 C20 119.2(3)
C22 C21 H18 120.4
C20 C21 H18 120.4
C9 C8 C13 120.5(3)
C9 C8 H8 119.8
C13 C8 H8 119.8
C10 C11 C12 119.3(3)
C10 C11 H11 120.4
C12 C11 H11 120.4
C8 C13 C12 118.0(3)
C8 C13 C14 120.2(3)
C12 C13 C14 121.8(3)
C19 C20 C21 120.5(3)
C19 C20 H19 119.8
C21 C20 H19 119.8
O3 C5 C6 117.4(3)
O3 C5 C4 122.4(3)
C6 C5 C4 120.2(3)
C15 N1 C16 115.9(3)
C15 N1 S1 114.5(2)
C16 N1 S1 118.8(2)
O4 C17 N2 121.1(3)
O4 C17 C15 123.1(3)
N2 C17 C15 115.8(3)
C14 C15 N1 120.9(3)
C14 C15 C17 125.6(3)
N1 C15 C17 113.5(3)
C2 C3 C4 120.7(3)
C2 C3 H3 119.7
C4 C3 H3 119.7
O7 C14 C15 122.4(3)
O7 C14 C13 117.4(3)
C15 C14 C13 120.2(3)
C11 C10 C9 120.2(3)
C11 C10 H10 119.9
C9 C10 H10 119.9
N3 C18 N2 119.3(3)
N3 C18 C19 118.8(3)
N2 C18 C19 122.0(3)
C5 C6 C1 120.0(3)
C5 C6 H6 120.0
C1 C6 H6 120.0
C21 C22 N3 120.0(3)
C21 C22 H17 120.0
N3 C22 H17 120.0
O1 C7 O2 121.8(3)
O1 C7 C1 122.5(3)
O2 C7 C1 115.7(3)
C5 C4 C3 119.7(3)
C5 C4 H4 120.2
C3 C4 H4 120.2
C10 C9 C8 120.4(3)
C10 C9 H9 119.8
C8 C9 H9 119.8
N1 C16 H13 114.0(16)
N1 C16 H14 106.4(19)
H13 C16 H14 110(2)
N1 C16 H12 111.7(17)
H13 C16 H12 109(2)
H14 C16 H12 105(2)
C11 C12 C13 121.6(3)
C11 C12 S1 120.6(2)
C13 C12 S1 117.8(2)

loop_
_geom_bond_atom_site_label_1
_geom_bond_atom_site_label_2
_geom_bond_distance
O8 H22 0.83(4)
O8 H21 0.77(4)
S1 O5 1.431(2)
S1 O6 1.431(2)
S1 N1 1.630(2)
S1 C12 1.761(3)
O4 C17 1.236(3)
O3 C5 1.376(4)
O3 H5 0.90(3)
N3 C18 1.350(4)
N3 C22 1.360(4)
N3 H16 1.05(3)
N2 C18 1.363(4)
N2 C17 1.391(4)
N2 H15 0.8600
O7 C14 1.289(4)
O1 C7 1.235(4)
O2 C7 1.327(4)
O2 H7 0.94(4)
C1 C6 1.390(4)
C1 C2 1.397(4)
C1 C7 1.478(4)
C2 C3 1.383(4)
C2 H2 0.9300
C19 C20 1.378(4)
C19 C18 1.400(4)
C19 H20 0.9300
C21 C22 1.356(4)
C21 C20 1.398(4)
C21 H18 0.9300
C8 C9 1.389(4)
C8 C13 1.393(4)
C8 H8 0.9300
C11 C10 1.381(4)
C11 C12 1.386(4)
C11 H11 0.9300
C13 C12 1.405(4)
C13 C14 1.499(4)
C20 H19 0.9300
C5 C6 1.383(4)
C5 C4 1.386(4)
N1 C15 1.444(4)
N1 C16 1.484(4)
C17 C15 1.454(4)
C15 C14 1.392(4)
C3 C4 1.391(4)
C3 H3 0.9300
C10 C9 1.388(4)
C10 H10 0.9300
C6 H6 0.9300
C22 H17 0.9300
C4 H4 0.9300
C9 H9 0.9300
C16 H13 1.03(3)
C16 H14 0.92(3)
C16 H12 1.00(3)
